data_4025721
loop_
_publ_author_name
'Micah J. Niphakis'
'Brandon J. Turunen'
'Gunda I. Georg'

_publ_section_title
;
 Synthesis of 6- and 7-Membered Cyclic Enaminones: Scope and Mechanism
;
_journal_name_full 'Journal of Organic Chemistry'
_journal_page_first 6793
_journal_page_last 6805
_journal_paper_doi 10.1021/jo100907u
_journal_volume 75
_journal_year 2010
_chemical_absolute_configuration ad
_chemical_formula_moiety 'C8 H13 I N O, I'
_chemical_formula_sum 'C8 H13 I2 N O'
_chemical_formula_weight 392.99
_chemical_name_common 08053a
_chemical_name_systematic
; 
 ? 
;
_space_group_IT_number 4
_symmetry_cell_setting monoclinic
_symmetry_space_group_name_Hall 'P 2yb'
_symmetry_space_group_name_H-M 'P 1 21 1'
_atom_sites_solution_hydrogens geom
_atom_sites_solution_primary direct
_atom_sites_solution_secondary difmap
_audit_creation_method SHELXL-97
_cell_angle_alpha 90.00
_cell_angle_beta 96.339(2)
_cell_angle_gamma 90.00
_cell_formula_units_Z 2
_cell_length_a 8.7128(13)
_cell_length_b 7.4839(11)
_cell_length_c 9.3223(13)
_cell_measurement_reflns_used 2533
_cell_measurement_temperature 173(2)
_cell_measurement_theta_max 27.24
_cell_measurement_theta_min 2.35
_cell_volume 604.15(15)
_computing_cell_refinement 'Bruker SMART'
_computing_data_collection 'Bruker SMART'
_computing_data_reduction 'Bruker SAINT'
_computing_molecular_graphics 'Bruker SHELXTL'
_computing_publication_material 'Bruker SHELXTL'
_computing_structure_refinement 'Bruker SHELXTL'
_computing_structure_solution 'Bruker SHELXTL'
_diffrn_ambient_temperature 173(2)
_diffrn_measured_fraction_theta_full 0.990
_diffrn_measured_fraction_theta_max 0.990
_diffrn_measurement_device_type 'CCD area detector'
_diffrn_measurement_method 'phi and omega scans'
_diffrn_radiation_monochromator graphite
_diffrn_radiation_source 'sealed tube'
_diffrn_radiation_type MoK\a
_diffrn_radiation_wavelength 0.71073
_diffrn_reflns_av_R_equivalents 0.0252
_diffrn_reflns_av_sigmaI/netI 0.0283
_diffrn_reflns_limit_h_max 11
_diffrn_reflns_limit_h_min -11
_diffrn_reflns_limit_k_max 9
_diffrn_reflns_limit_k_min -9
_diffrn_reflns_limit_l_max 12
_diffrn_reflns_limit_l_min 0
_diffrn_reflns_number 6149
_diffrn_reflns_theta_full 27.46
_diffrn_reflns_theta_max 27.46
_diffrn_reflns_theta_min 2.20
_exptl_absorpt_coefficient_mu 5.168
_exptl_absorpt_correction_T_max 0.7821
_exptl_absorpt_correction_T_min 0.2045
_exptl_absorpt_correction_type multi-scan
_exptl_absorpt_process_details 'SADABS (Sheldrick, 2003)'
_exptl_crystal_colour Colorless
_exptl_crystal_density_diffrn 2.160
_exptl_crystal_density_method 'not measured'
_exptl_crystal_description Plate
_exptl_crystal_F_000 364
_exptl_crystal_size_max 0.45
_exptl_crystal_size_mid 0.20
_exptl_crystal_size_min 0.05
_refine_diff_density_max 0.570
_refine_diff_density_min -0.438
_refine_diff_density_rms 0.078
_refine_ls_abs_structure_details 'Flack H D (1983), Acta Cryst. A39, 876-881'
_refine_ls_abs_structure_Flack 0.00(3)
_refine_ls_extinction_method none
_refine_ls_goodness_of_fit_ref 1.025
_refine_ls_hydrogen_treatment constr
_refine_ls_matrix_type full
_refine_ls_number_parameters 109
_refine_ls_number_reflns 2704
_refine_ls_number_restraints 1
_refine_ls_restrained_S_all 1.024
_refine_ls_R_factor_all 0.0203
_refine_ls_R_factor_gt 0.0192
_refine_ls_shift/su_max 0.000
_refine_ls_shift/su_mean 0.000
_refine_ls_structure_factor_coef Fsqd
_refine_ls_weighting_details 'calc w=1/[\s^2^(Fo^2^)+(0.0250P)^2^+0.0000P] where P=(Fo^2^+2Fc^2^)/3'
_refine_ls_weighting_scheme calc
_refine_ls_wR_factor_gt 0.0479
_refine_ls_wR_factor_ref 0.0483
_reflns_number_gt 2619
_reflns_number_total 2704
_reflns_threshold_expression >2sigma(I)
_cod_data_source_file jo100907u_si_002.cif
_cod_data_source_block 08053a
_cod_depositor_comments
;
The following automatic conversions were performed:

'_symmetry_cell_setting' value 'Monoclinic' changed to 'monoclinic'
according to the built-in table from CIF Core dictionary named
'cif_core.dic' version 2.4.1 from
2010-06-29.

'_exptl_absorpt_correction_type' value 'Multi-scan'
changed to 'multi-scan' according to the built-in table from CIF Core
dictionary named 'cif_core.dic' version 2.4.1 from 2010-06-29.

Automatic conversion script
Id: cif_fix_values 1646 2011-03-28 12:23:43Z adriana 
;
_cod_database_code 4025721

loop_
_symmetry_equiv_pos_as_xyz
'x, y, z'
'-x, y+1/2, -z'

loop_
_atom_site_label
_atom_site_type_symbol
_atom_site_fract_x
_atom_site_fract_y
_atom_site_fract_z
_atom_site_U_iso_or_equiv
_atom_site_adp_type
_atom_site_occupancy
_atom_site_symmetry_multiplicity
_atom_site_calc_flag
_atom_site_refinement_flags
_atom_site_disorder_assembly
_atom_site_disorder_group
N1 N 0.6388(3) 0.3088(3) 0.4160(3) 0.0235(5) Uani 1 1 d . . .
H1A H 0.5842 0.2152 0.3713 0.028 Uiso 1 1 calc R . .
H1B H 0.5938 0.3394 0.4973 0.028 Uiso 1 1 calc R . .
C1 C 0.8059(4) 0.2548(5) 0.4568(4) 0.0338(8) Uani 1 1 d . . .
H1C H 0.8277 0.2380 0.5624 0.041 Uiso 1 1 calc R . .
H1D H 0.8299 0.1425 0.4078 0.041 Uiso 1 1 calc R . .
C2 C 0.8981(4) 0.4079(6) 0.4066(4) 0.0425(10) Uani 1 1 d . . .
H2A H 1.0020 0.3683 0.3866 0.051 Uiso 1 1 calc R . .
H2B H 0.9091 0.5051 0.4791 0.051 Uiso 1 1 calc R . .
C3 C 0.8007(3) 0.4677(7) 0.2684(4) 0.0380(8) Uani 1 1 d . . .
H3A H 0.8097 0.3827 0.1884 0.046 Uiso 1 1 calc R . .
H3B H 0.8312 0.5884 0.2385 0.046 Uiso 1 1 calc R . .
C4 C 0.6372(3) 0.4679(5) 0.3141(3) 0.0283(7) Uani 1 1 d . . .
H4A H 0.6217 0.5799 0.3693 0.034 Uiso 1 1 calc R . .
C5 C 0.5083(3) 0.4517(6) 0.1903(3) 0.0273(6) Uani 1 1 d . . .
H5A H 0.5162 0.5514 0.1217 0.033 Uiso 1 1 calc R . .
H5B H 0.5206 0.3384 0.1379 0.033 Uiso 1 1 calc R . .
C6 C 0.3522(3) 0.4553(6) 0.2435(3) 0.0315(7) Uani 1 1 d . . .
O1 O 0.3376(2) 0.4524(5) 0.3716(2) 0.0400(5) Uani 1 1 d . . .
C7 C 0.2115(3) 0.4615(7) 0.1377(3) 0.0346(7) Uani 1 1 d . . .
H7A H 0.1149 0.4667 0.1759 0.042 Uiso 1 1 calc R . .
C8 C 0.2079(3) 0.4606(6) -0.0025(3) 0.0317(6) Uani 1 1 d . . .
H8A H 0.3014 0.4570 -0.0461 0.038 Uiso 1 1 calc R . .
I1 I -0.00430(2) 0.46676(5) -0.13112(2) 0.03622(7) Uani 1 1 d . . .
I2 I 0.43456(2) -0.05064(2) 0.240205(18) 0.02900(6) Uani 1 1 d . . .

loop_
_atom_site_aniso_label
_atom_site_aniso_U_11
_atom_site_aniso_U_22
_atom_site_aniso_U_33
_atom_site_aniso_U_23
_atom_site_aniso_U_13
_atom_site_aniso_U_12
N1 0.0217(13) 0.0271(13) 0.0221(12) -0.0006(10) 0.0037(10) -0.0025(10)
C1 0.0211(16) 0.043(2) 0.0372(18) 0.0058(15) 0.0033(14) 0.0042(14)
C2 0.0263(17) 0.062(3) 0.0387(17) 0.0104(18) 0.0028(15) -0.0079(17)
C3 0.0235(14) 0.048(2) 0.0436(16) 0.014(2) 0.0074(13) -0.0057(19)
C4 0.0253(14) 0.0290(18) 0.0303(14) 0.0045(17) 0.0021(11) -0.0002(17)
C5 0.0273(14) 0.0300(15) 0.0252(13) 0.0016(16) 0.0052(11) 0.0046(17)
C6 0.0269(14) 0.0374(18) 0.0300(13) -0.0029(18) 0.0023(11) 0.0077(19)
O1 0.0318(11) 0.0638(16) 0.0250(10) 0.0022(16) 0.0060(9) 0.0082(17)
C7 0.0216(14) 0.050(2) 0.0324(14) 0.000(2) 0.0050(11) 0.004(2)
C8 0.0274(14) 0.0323(16) 0.0351(14) 0.0006(17) 0.0014(12) -0.0020(18)
I1 0.03198(12) 0.04260(14) 0.03239(11) 0.00090(12) -0.00395(8) 0.00032(12)
I2 0.03245(11) 0.02933(11) 0.02517(9) 0.00064(10) 0.00295(7) -0.00572(11)

loop_
_atom_type_symbol
_atom_type_description
_atom_type_scat_dispersion_real
_atom_type_scat_dispersion_imag
_atom_type_scat_source
C C 0.0033 0.0016 'International Tables Vol C Tables 4.2.6.8 and 6.1.1.4'
H H 0.0000 0.0000 'International Tables Vol C Tables 4.2.6.8 and 6.1.1.4'
N N 0.0061 0.0033 'International Tables Vol C Tables 4.2.6.8 and 6.1.1.4'
O O 0.0106 0.0060 'International Tables Vol C Tables 4.2.6.8 and 6.1.1.4'
I I -0.4742 1.8119 'International Tables Vol C Tables 4.2.6.8 and 6.1.1.4'

loop_
_geom_angle_atom_site_label_1
_geom_angle_atom_site_label_2
_geom_angle_atom_site_label_3
_geom_angle
_geom_angle_site_symmetry_1
_geom_angle_site_symmetry_3
_geom_angle_publ_flag
C4 N1 C1 107.9(2) . . ?
C4 N1 H1A 110.1 . . ?
C1 N1 H1A 110.1 . . ?
C4 N1 H1B 110.1 . . ?
C1 N1 H1B 110.1 . . ?
H1A N1 H1B 108.4 . . ?
C2 C1 N1 104.5(3) . . ?
C2 C1 H1C 110.9 . . ?
N1 C1 H1C 110.9 . . ?
C2 C1 H1D 110.9 . . ?
N1 C1 H1D 110.9 . . ?
H1C C1 H1D 108.9 . . ?
C1 C2 C3 102.7(3) . . ?
C1 C2 H2A 111.2 . . ?
C3 C2 H2A 111.2 . . ?
C1 C2 H2B 111.2 . . ?
C3 C2 H2B 111.2 . . ?
H2A C2 H2B 109.1 . . ?
C2 C3 C4 102.3(3) . . ?
C2 C3 H3A 111.3 . . ?
C4 C3 H3A 111.3 . . ?
C2 C3 H3B 111.3 . . ?
C4 C3 H3B 111.3 . . ?
H3A C3 H3B 109.2 . . ?
N1 C4 C5 111.4(3) . . ?
N1 C4 C3 103.2(3) . . ?
C5 C4 C3 114.8(3) . . ?
N1 C4 H4A 109.1 . . ?
C5 C4 H4A 109.1 . . ?
C3 C4 H4A 109.1 . . ?
C6 C5 C4 111.6(2) . . ?
C6 C5 H5A 109.3 . . ?
C4 C5 H5A 109.3 . . ?
C6 C5 H5B 109.3 . . ?
C4 C5 H5B 109.3 . . ?
H5A C5 H5B 108.0 . . ?
O1 C6 C7 119.0(3) . . ?
O1 C6 C5 121.5(3) . . ?
C7 C6 C5 119.5(3) . . ?
C8 C7 C6 126.3(3) . . ?
C8 C7 H7A 116.9 . . ?
C6 C7 H7A 116.9 . . ?
C7 C8 I1 119.8(2) . . ?
C7 C8 H8A 120.1 . . ?
I1 C8 H8A 120.1 . . ?

loop_
_geom_bond_atom_site_label_1
_geom_bond_atom_site_label_2
_geom_bond_distance
_geom_bond_site_symmetry_2
_geom_bond_publ_flag
N1 C4 1.522(4) . ?
N1 C1 1.519(4) . ?
N1 H1A 0.9200 . ?
N1 H1B 0.9200 . ?
C1 C2 1.503(5) . ?
C1 H1C 0.9900 . ?
C1 H1D 0.9900 . ?
C2 C3 1.530(5) . ?
C2 H2A 0.9900 . ?
C2 H2B 0.9900 . ?
C3 C4 1.532(4) . ?
C3 H3A 0.9900 . ?
C3 H3B 0.9900 . ?
C4 C5 1.524(4) . ?
C4 H4A 1.0000 . ?
C5 C6 1.498(4) . ?
C5 H5A 0.9900 . ?
C5 H5B 0.9900 . ?
C6 O1 1.215(3) . ?
C6 C7 1.487(4) . ?
C7 C8 1.304(4) . ?
C7 H7A 0.9500 . ?
C8 I1 2.090(3) . ?
C8 H8A 0.9500 . ?

loop_
_geom_hbond_atom_site_label_D
_geom_hbond_atom_site_label_H
_geom_hbond_atom_site_label_A
_geom_hbond_distance_DH
_geom_hbond_distance_HA
_geom_hbond_distance_DA
_geom_hbond_angle_DHA
_geom_hbond_site_symmetry_A
N1 H1B I2 0.92 2.62 3.498(2) 160.2 2_656
N1 H1A I2 0.92 2.61 3.528(3) 178.6 .

loop_
_geom_torsion_atom_site_label_1
_geom_torsion_atom_site_label_2
_geom_torsion_atom_site_label_3
_geom_torsion_atom_site_label_4
_geom_torsion
_geom_torsion_site_symmetry_1
_geom_torsion_site_symmetry_2
_geom_torsion_site_symmetry_3
_geom_torsion_site_symmetry_4
_geom_torsion_publ_flag
C4 N1 C1 C2 12.8(3) . . . . ?
N1 C1 C2 C3 -35.3(4) . . . . ?
C1 C2 C3 C4 44.7(4) . . . . ?
C1 N1 C4 C5 138.4(3) . . . . ?
C1 N1 C4 C3 14.7(3) . . . . ?
C2 C3 C4 N1 -36.0(4) . . . . ?
C2 C3 C4 C5 -157.5(4) . . . . ?
N1 C4 C5 C6 63.9(4) . . . . ?
C3 C4 C5 C6 -179.3(4) . . . . ?
C4 C5 C6 O1 -7.2(6) . . . . ?
C4 C5 C6 C7 173.2(4) . . . . ?
O1 C6 C7 C8 -178.1(5) . . . . ?
C5 C6 C7 C8 1.5(8) . . . . ?
C6 C7 C8 I1 179.2(4) . . . . ?

loop_
_cod_related_entry_id
_cod_related_entry_database
_cod_related_entry_code
1 ChemSpider 30659283
